data_4003680
loop_
_publ_author_name
'Gui, Yue'
'Yao, Xin'
'Guzei, Ilia A.'
'Aristov, Michael M.'
'Yu, Junguang'
'Yu, Lian'

_publ_section_title
;
 A Mechanism for Reversible Solid-State Transitions Involving Nitro
 Torsion
;
_journal_issue 18
_journal_name_full 'Chemistry of Materials'
_journal_page_first 7754
_journal_page_last 7765
_journal_paper_doi 10.1021/acs.chemmater.0c02209
_journal_volume 32
_journal_year 2020
_chemical_formula_moiety 'C17 H18 N2 O6'
_chemical_formula_sum 'C17 H18 N2 O6'
_chemical_formula_weight 346.33
_chemical_name_common Nifedipine
_space_group_crystal_system monoclinic
_space_group_IT_number 14
_space_group_name_Hall '-P 2ybc'
_space_group_name_H-M_alt 'P 1 21/c 1'
_atom_sites_solution_hydrogens mixed
_atom_sites_solution_primary dual
_audit_creation_date 2020-02-17
_audit_creation_method
;
Olex2 1.2
(compiled 2018.05.29 svn.r3508 for OlexSys, GUI svn.r5506)
;
_cell_angle_alpha 90
_cell_angle_beta 95.028(12)
_cell_angle_gamma 90
_cell_formula_units_Z 4
_cell_length_a 10.567(3)
_cell_length_b 10.408(3)
_cell_length_c 14.788(4)
_cell_measurement_reflns_used 9964
_cell_measurement_temperature 100(2)
_cell_measurement_theta_max 30.62
_cell_measurement_theta_min 2.28
_cell_volume 1620.1(8)
_computing_cell_refinement 'SAINT V8.38A (?, 2016)'
_computing_data_collection 'APEX3 Ver. 2018.1-0. (Bruker-AXS, 2018)'
_computing_data_reduction 'SAINT V8.38A (?, 2016)'
_computing_molecular_graphics 'Olex2 (Dolomanov et al., 2009)'
_computing_publication_material 'Olex2 (Dolomanov et al., 2009)'
_computing_structure_refinement 'ShelXL (Sheldrick, 2015)'
_computing_structure_solution 'ShelXS (Sheldrick, 2008)'
_diffrn_ambient_temperature 100.0
_diffrn_measured_fraction_theta_full 0.997
_diffrn_measured_fraction_theta_max 0.997
_diffrn_measurement_device_type 'Bruker APEX-II CCD'
_diffrn_measurement_method '\f and \w scans'
_diffrn_radiation_type MoK\a
_diffrn_radiation_wavelength 0.71073
_diffrn_reflns_av_R_equivalents 0.0240
_diffrn_reflns_av_unetI/netI 0.0127
_diffrn_reflns_Laue_measured_fraction_full 0.997
_diffrn_reflns_Laue_measured_fraction_max 0.997
_diffrn_reflns_limit_h_max 15
_diffrn_reflns_limit_h_min -15
_diffrn_reflns_limit_k_max 14
_diffrn_reflns_limit_k_min -14
_diffrn_reflns_limit_l_max 21
_diffrn_reflns_limit_l_min -21
_diffrn_reflns_number 36347
_diffrn_reflns_point_group_measured_fraction_full 0.997
_diffrn_reflns_point_group_measured_fraction_max 0.997
_diffrn_reflns_theta_full 25.242
_diffrn_reflns_theta_max 30.628
_diffrn_reflns_theta_min 2.396
_exptl_absorpt_coefficient_mu 0.109
_exptl_absorpt_correction_T_max 0.8622
_exptl_absorpt_correction_T_min 0.8169
_exptl_absorpt_correction_type multi-scan
_exptl_absorpt_process_details
'SADABS-2016/2 (Bruker,2016/2) was used for absorption correction. wR2(int) was 0.1022 before and 0.0371 after correction. The Ratio of minimum to maximum transmission is 0.9475. The \l/2 correction factor is Not present.'
_exptl_crystal_colour yellow
_exptl_crystal_colour_primary yellow
_exptl_crystal_density_diffrn 1.420
_exptl_crystal_description block
_exptl_crystal_F_000 728
_exptl_crystal_size_max 0.528
_exptl_crystal_size_mid 0.406
_exptl_crystal_size_min 0.379
_refine_diff_density_max 0.456
_refine_diff_density_min -0.265
_refine_diff_density_rms 0.048
_refine_ls_extinction_method none
_refine_ls_goodness_of_fit_ref 1.061
_refine_ls_hydrogen_treatment mixed
_refine_ls_matrix_type full
_refine_ls_number_parameters 234
_refine_ls_number_reflns 4981
_refine_ls_number_restraints 0
_refine_ls_restrained_S_all 1.061
_refine_ls_R_factor_all 0.0370
_refine_ls_R_factor_gt 0.0355
_refine_ls_shift/su_max 0.001
_refine_ls_shift/su_mean 0.000
_refine_ls_structure_factor_coef Fsqd
_refine_ls_weighting_details 'w=1/[\s^2^(Fo^2^)+(0.0481P)^2^+0.6953P] where P=(Fo^2^+2Fc^2^)/3'
_refine_ls_weighting_scheme calc
_refine_ls_wR_factor_gt 0.0981
_refine_ls_wR_factor_ref 0.0994
_reflns_Friedel_coverage 0.000
_reflns_number_gt 4718
_reflns_number_total 4981
_reflns_threshold_expression 'I > 2\s(I)'
_cod_data_source_file alpha100K.cif
_cod_data_source_block guzei101
_cod_depositor_comments 'Adding full bibliography for 4003674--4003684.cif.'
_cod_original_cell_volume 1620.2(8)
_cod_database_code 4003680
_shelx_shelxl_version_number 2018/3
_shelx_space_group_comment
;
The symmetry employed for this shelxl refinement is uniquely defined
by the following loop, which should always be used as a source of
symmetry information in preference to the above space-group names.
They are only intended as comments.
;
_shelx_estimated_absorpt_t_max 0.960
_shelx_estimated_absorpt_t_min 0.945
_olex2_refinement_description
;
1. Fixed Uiso
 At 1.2 times of:
  All C(H) groups
 At 1.5 times of:
  All C(H,H,H) groups
2.a Ternary CH refined with riding coordinates:
 C6(H6)
2.b Aromatic/amide H refined with riding coordinates:
 C13(H13), C14(H14), C15(H15), C16(H16)
2.c Idealised Me refined as rotating group:
 C2(H2A,H2B,H2C), C5(H5A,H5B,H5C), C9(H9A,H9B,H9C), C11(H11A,H11B,H11C)
;
_olex2_submission_special_instructions 'No special instructions were received'

loop_
_space_group_symop_operation_xyz
'x, y, z'
'-x, y+1/2, -z+1/2'
'-x, -y, -z'
'x, -y-1/2, z-1/2'

loop_
_atom_site_label
_atom_site_type_symbol
_atom_site_fract_x
_atom_site_fract_y
_atom_site_fract_z
_atom_site_U_iso_or_equiv
_atom_site_adp_type
_atom_site_occupancy
_atom_site_site_symmetry_order
_atom_site_calc_flag
_atom_site_refinement_flags_posn
_atom_site_refinement_flags_adp
_atom_site_refinement_flags_occupancy
_atom_site_disorder_assembly
_atom_site_disorder_group
O1 O 0.82413(7) 0.07227(7) 0.43164(5) 0.02195(15) Uani 1 1 d . . . . .
O2 O 0.85934(6) -0.13158(6) 0.47416(4) 0.01742(13) Uani 1 1 d . . . . .
O3 O 0.36695(6) 0.23263(7) 0.66342(5) 0.01801(13) Uani 1 1 d . . . . .
O4 O 0.45665(6) 0.28231(6) 0.53568(5) 0.01790(13) Uani 1 1 d . . . . .
O5 O 0.65524(7) 0.30242(7) 0.39861(5) 0.02114(14) Uani 1 1 d . . . . .
O6 O 0.85004(8) 0.36152(8) 0.38765(5) 0.02735(17) Uani 1 1 d . . . . .
N1 N 0.64208(7) -0.06762(8) 0.69501(5) 0.01589(15) Uani 1 1 d . . . . .
H1 H 0.6398(13) -0.1238(14) 0.7379(10) 0.021(3) Uiso 1 1 d . . . . .
N2 N 0.76220(8) 0.32929(7) 0.43222(5) 0.01679(15) Uani 1 1 d . . . . .
C1 C 0.73091(8) -0.08375(8) 0.63248(6) 0.01344(15) Uani 1 1 d . . . . .
C2 C 0.81725(9) -0.19592(9) 0.65533(6) 0.01936(17) Uani 1 1 d . . . . .
H2A H 0.770560 -0.276162 0.642501 0.029 Uiso 1 1 calc GR . . . .
H2B H 0.847591 -0.192750 0.719837 0.029 Uiso 1 1 calc GR . . . .
H2C H 0.889924 -0.192047 0.618555 0.029 Uiso 1 1 calc GR . . . .
C3 C 0.73299(7) 0.00015(8) 0.56223(5) 0.01169(14) Uani 1 1 d . . . . .
C4 C 0.80996(8) -0.01442(8) 0.48486(5) 0.01255(14) Uani 1 1 d . . . . .
C5 C 0.92610(9) -0.14606(10) 0.39379(6) 0.01983(18) Uani 1 1 d . . . . .
H5A H 0.867428 -0.130458 0.339845 0.030 Uiso 1 1 calc GR . . . .
H5B H 0.960145 -0.233466 0.391473 0.030 Uiso 1 1 calc GR . . . .
H5C H 0.996082 -0.084079 0.395432 0.030 Uiso 1 1 calc GR . . . .
C6 C 0.65380(7) 0.12272(8) 0.55818(5) 0.01128(14) Uani 1 1 d . . . . .
H6 H 0.617543 0.136713 0.494183 0.014 Uiso 1 1 calc R . . . .
C7 C 0.54508(7) 0.11129(8) 0.61884(5) 0.01252(14) Uani 1 1 d . . . . .
C8 C 0.44698(8) 0.21040(8) 0.61046(6) 0.01342(15) Uani 1 1 d . . . . .
C9 C 0.36625(9) 0.38478(9) 0.52221(7) 0.02258(19) Uani 1 1 d . . . . .
H9A H 0.376756 0.427451 0.464268 0.034 Uiso 1 1 calc GR . . . .
H9B H 0.380185 0.447059 0.571786 0.034 Uiso 1 1 calc GR . . . .
H9C H 0.280020 0.349875 0.521363 0.034 Uiso 1 1 calc GR . . . .
C10 C 0.54457(8) 0.02015(8) 0.68459(6) 0.01424(15) Uani 1 1 d . . . . .
C11 C 0.44500(9) 0.00305(10) 0.75011(7) 0.02082(18) Uani 1 1 d . . . . .
H11A H 0.454251 0.070548 0.796422 0.031 Uiso 1 1 calc GR . . . .
H11B H 0.455309 -0.081265 0.779322 0.031 Uiso 1 1 calc GR . . . .
H11C H 0.360475 0.008728 0.717323 0.031 Uiso 1 1 calc GR . . . .
C12 C 0.73826(7) 0.23812(8) 0.58805(5) 0.01152(14) Uani 1 1 d . . . . .
C13 C 0.77469(8) 0.25135(8) 0.68106(5) 0.01368(15) Uani 1 1 d . . . . .
H13 H 0.745383 0.189757 0.721799 0.016 Uiso 1 1 calc R . . . .
C14 C 0.85188(8) 0.35079(9) 0.71614(6) 0.01571(16) Uani 1 1 d . . . . .
H14 H 0.873262 0.356883 0.779745 0.019 Uiso 1 1 calc R . . . .
C15 C 0.89790(8) 0.44151(8) 0.65801(6) 0.01620(16) Uani 1 1 d . . . . .
H15 H 0.949732 0.510443 0.681551 0.019 Uiso 1 1 calc R . . . .
C16 C 0.86698(8) 0.42981(8) 0.56524(6) 0.01532(16) Uani 1 1 d . . . . .
H16 H 0.899241 0.489717 0.524580 0.018 Uiso 1 1 calc R . . . .
C17 C 0.78835(8) 0.32978(8) 0.53190(5) 0.01294(15) Uani 1 1 d . . . . .

loop_
_atom_site_aniso_label
_atom_site_aniso_U_11
_atom_site_aniso_U_22
_atom_site_aniso_U_33
_atom_site_aniso_U_23
_atom_site_aniso_U_13
_atom_site_aniso_U_12
O1 0.0357(4) 0.0153(3) 0.0167(3) 0.0023(2) 0.0127(3) 0.0041(3)
O2 0.0218(3) 0.0153(3) 0.0160(3) 0.0000(2) 0.0063(2) 0.0067(2)
O3 0.0151(3) 0.0204(3) 0.0190(3) -0.0045(2) 0.0043(2) 0.0021(2)
O4 0.0173(3) 0.0162(3) 0.0205(3) 0.0040(2) 0.0037(2) 0.0056(2)
O5 0.0265(3) 0.0208(3) 0.0154(3) 0.0027(2) -0.0023(2) 0.0020(3)
O6 0.0374(4) 0.0290(4) 0.0173(3) 0.0020(3) 0.0118(3) -0.0089(3)
N1 0.0170(3) 0.0176(3) 0.0137(3) 0.0059(3) 0.0047(2) 0.0026(3)
N2 0.0257(4) 0.0124(3) 0.0127(3) 0.0023(2) 0.0039(3) 0.0011(3)
C1 0.0143(3) 0.0135(3) 0.0126(3) 0.0007(3) 0.0017(3) 0.0007(3)
C2 0.0227(4) 0.0170(4) 0.0186(4) 0.0052(3) 0.0031(3) 0.0066(3)
C3 0.0131(3) 0.0115(3) 0.0107(3) -0.0001(3) 0.0022(2) 0.0011(3)
C4 0.0139(3) 0.0126(3) 0.0112(3) -0.0019(3) 0.0013(3) 0.0009(3)
C5 0.0190(4) 0.0237(4) 0.0176(4) -0.0037(3) 0.0061(3) 0.0070(3)
C6 0.0126(3) 0.0113(3) 0.0101(3) 0.0000(2) 0.0023(2) 0.0013(3)
C7 0.0117(3) 0.0142(3) 0.0119(3) -0.0007(3) 0.0023(3) 0.0006(3)
C8 0.0122(3) 0.0136(3) 0.0142(3) -0.0028(3) -0.0002(3) -0.0008(3)
C9 0.0202(4) 0.0175(4) 0.0298(5) 0.0033(3) 0.0007(3) 0.0069(3)
C10 0.0128(3) 0.0169(4) 0.0132(3) 0.0005(3) 0.0025(3) -0.0002(3)
C11 0.0167(4) 0.0270(4) 0.0199(4) 0.0068(3) 0.0079(3) 0.0008(3)
C12 0.0120(3) 0.0115(3) 0.0114(3) -0.0004(3) 0.0030(2) 0.0023(3)
C13 0.0137(3) 0.0166(4) 0.0111(3) -0.0001(3) 0.0031(3) 0.0010(3)
C14 0.0146(3) 0.0191(4) 0.0137(3) -0.0036(3) 0.0023(3) 0.0013(3)
C15 0.0147(3) 0.0142(4) 0.0198(4) -0.0034(3) 0.0025(3) 0.0007(3)
C16 0.0159(3) 0.0119(3) 0.0186(4) 0.0011(3) 0.0036(3) 0.0013(3)
C17 0.0157(3) 0.0125(3) 0.0109(3) 0.0008(3) 0.0028(3) 0.0027(3)

loop_
_atom_type_symbol
_atom_type_description
_atom_type_scat_dispersion_real
_atom_type_scat_dispersion_imag
_atom_type_scat_source
C C 0.0033 0.0016 'International Tables Vol C Tables 4.2.6.8 and 6.1.1.4'
H H 0.0000 0.0000 'International Tables Vol C Tables 4.2.6.8 and 6.1.1.4'
N N 0.0061 0.0033 'International Tables Vol C Tables 4.2.6.8 and 6.1.1.4'
O O 0.0106 0.0060 'International Tables Vol C Tables 4.2.6.8 and 6.1.1.4'

loop_
_geom_angle_atom_site_label_1
_geom_angle_atom_site_label_2
_geom_angle_atom_site_label_3
_geom_angle
_geom_angle_site_symmetry_1
_geom_angle_site_symmetry_3
_geom_angle_publ_flag
C4 O2 C5 114.56(7) . . ?
C8 O4 C9 115.46(7) . . ?
C1 N1 H1 118.2(9) . . ?
C10 N1 H1 117.6(9) . . ?
C10 N1 C1 123.42(7) . . ?
O5 N2 O6 123.80(8) . . ?
O5 N2 C17 119.40(7) . . ?
O6 N2 C17 116.74(8) . . ?
N1 C1 C2 112.21(7) . . ?
C3 C1 N1 119.35(8) . . ?
C3 C1 C2 128.41(8) . . ?
C1 C2 H2A 109.5 . . ?
C1 C2 H2B 109.5 . . ?
C1 C2 H2C 109.5 . . ?
H2A C2 H2B 109.5 . . ?
H2A C2 H2C 109.5 . . ?
H2B C2 H2C 109.5 . . ?
C1 C3 C4 125.21(8) . . ?
C1 C3 C6 121.49(7) . . ?
C4 C3 C6 113.29(7) . . ?
O1 C4 O2 121.83(8) . . ?
O1 C4 C3 122.41(8) . . ?
O2 C4 C3 115.69(7) . . ?
O2 C5 H5A 109.5 . . ?
O2 C5 H5B 109.5 . . ?
O2 C5 H5C 109.5 . . ?
H5A C5 H5B 109.5 . . ?
H5A C5 H5C 109.5 . . ?
H5B C5 H5C 109.5 . . ?
C3 C6 H6 108.8 . . ?
C3 C6 C12 109.85(7) . . ?
C7 C6 C3 110.57(7) . . ?
C7 C6 H6 108.8 . . ?
C7 C6 C12 109.91(6) . . ?
C12 C6 H6 108.8 . . ?
C8 C7 C6 117.48(7) . . ?
C10 C7 C6 121.78(7) . . ?
C10 C7 C8 120.44(8) . . ?
O3 C8 O4 121.79(8) . . ?
O3 C8 C7 127.20(8) . . ?
O4 C8 C7 110.98(7) . . ?
O4 C9 H9A 109.5 . . ?
O4 C9 H9B 109.5 . . ?
O4 C9 H9C 109.5 . . ?
H9A C9 H9B 109.5 . . ?
H9A C9 H9C 109.5 . . ?
H9B C9 H9C 109.5 . . ?
N1 C10 C11 114.16(8) . . ?
C7 C10 N1 119.59(8) . . ?
C7 C10 C11 126.24(8) . . ?
C10 C11 H11A 109.5 . . ?
C10 C11 H11B 109.5 . . ?
C10 C11 H11C 109.5 . . ?
H11A C11 H11B 109.5 . . ?
H11A C11 H11C 109.5 . . ?
H11B C11 H11C 109.5 . . ?
C13 C12 C6 117.45(7) . . ?
C17 C12 C6 127.04(7) . . ?
C17 C12 C13 115.44(8) . . ?
C12 C13 H13 118.6 . . ?
C14 C13 C12 122.75(8) . . ?
C14 C13 H13 118.6 . . ?
C13 C14 H14 120.0 . . ?
C13 C14 C15 119.97(8) . . ?
C15 C14 H14 120.0 . . ?
C14 C15 H15 120.5 . . ?
C16 C15 C14 119.08(8) . . ?
C16 C15 H15 120.5 . . ?
C15 C16 H16 120.1 . . ?
C15 C16 C17 119.76(8) . . ?
C17 C16 H16 120.1 . . ?
C12 C17 N2 122.89(8) . . ?
C16 C17 N2 114.16(7) . . ?
C16 C17 C12 122.95(8) . . ?

loop_
_geom_bond_atom_site_label_1
_geom_bond_atom_site_label_2
_geom_bond_distance
_geom_bond_site_symmetry_2
_geom_bond_publ_flag
O1 C4 1.2152(11) . ?
O2 C4 1.3411(11) . ?
O2 C5 1.4423(11) . ?
O3 C8 1.2239(11) . ?
O4 C8 1.3466(11) . ?
O4 C9 1.4340(11) . ?
O5 N2 1.2265(11) . ?
O6 N2 1.2312(11) . ?
N1 H1 0.865(15) . ?
N1 C1 1.3843(11) . ?
N1 C10 1.3755(11) . ?
N2 C17 1.4758(11) . ?
C1 C2 1.5018(12) . ?
C1 C3 1.3587(11) . ?
C2 H2A 0.9800 . ?
C2 H2B 0.9800 . ?
C2 H2C 0.9800 . ?
C3 C4 1.4687(11) . ?
C3 C6 1.5240(12) . ?
C5 H5A 0.9800 . ?
C5 H5B 0.9800 . ?
C5 H5C 0.9800 . ?
C6 H6 1.0000 . ?
C6 C7 1.5229(11) . ?
C6 C12 1.5379(12) . ?
C7 C8 1.4600(12) . ?
C7 C10 1.3588(12) . ?
C9 H9A 0.9800 . ?
C9 H9B 0.9800 . ?
C9 H9C 0.9800 . ?
C10 C11 1.5021(12) . ?
C11 H11A 0.9800 . ?
C11 H11B 0.9800 . ?
C11 H11C 0.9800 . ?
C12 C13 1.4023(12) . ?
C12 C17 1.3988(11) . ?
C13 H13 0.9500 . ?
C13 C14 1.3897(12) . ?
C14 H14 0.9500 . ?
C14 C15 1.3930(13) . ?
C15 H15 0.9500 . ?
C15 C16 1.3874(13) . ?
C16 H16 0.9500 . ?
C16 C17 1.3949(12) . ?

loop_
_geom_hbond_atom_site_label_D
_geom_hbond_atom_site_label_H
_geom_hbond_atom_site_label_A
_geom_hbond_distance_DH
_geom_hbond_distance_HA
_geom_hbond_distance_DA
_geom_hbond_angle_DHA
_geom_hbond_site_symmetry_A
_geom_hbond_publ_flag
N1 H1 O3 0.865(15) 2.094(15) 2.9580(12) 177.0(13) 2_646 yes

loop_
_geom_torsion_atom_site_label_1
_geom_torsion_atom_site_label_2
_geom_torsion_atom_site_label_3
_geom_torsion_atom_site_label_4
_geom_torsion
_geom_torsion_site_symmetry_1
_geom_torsion_site_symmetry_2
_geom_torsion_site_symmetry_3
_geom_torsion_site_symmetry_4
_geom_torsion_publ_flag
O5 N2 C17 C12 39.48(12) . . . . ?
O5 N2 C17 C16 -140.32(8) . . . . ?
O6 N2 C17 C12 -143.34(9) . . . . ?
O6 N2 C17 C16 36.86(11) . . . . ?
N1 C1 C3 C4 -171.60(8) . . . . ?
N1 C1 C3 C6 9.33(12) . . . . ?
C1 N1 C10 C7 -11.63(13) . . . . ?
C1 N1 C10 C11 168.18(8) . . . . ?
C1 C3 C4 O1 -167.93(9) . . . . ?
C1 C3 C4 O2 14.90(12) . . . . ?
C1 C3 C6 C7 -20.50(11) . . . . ?
C1 C3 C6 C12 100.98(9) . . . . ?
C2 C1 C3 C4 10.15(14) . . . . ?
C2 C1 C3 C6 -168.91(8) . . . . ?
C3 C6 C7 C8 -169.24(7) . . . . ?
C3 C6 C7 C10 17.03(11) . . . . ?
C3 C6 C12 C13 -75.03(9) . . . . ?
C3 C6 C12 C17 101.89(9) . . . . ?
C4 C3 C6 C7 160.34(7) . . . . ?
C4 C3 C6 C12 -78.19(8) . . . . ?
C5 O2 C4 O1 -1.80(12) . . . . ?
C5 O2 C4 C3 175.39(7) . . . . ?
C6 C3 C4 O1 11.20(12) . . . . ?
C6 C3 C4 O2 -165.97(7) . . . . ?
C6 C7 C8 O3 -164.91(8) . . . . ?
C6 C7 C8 O4 12.79(10) . . . . ?
C6 C7 C10 N1 -2.46(12) . . . . ?
C6 C7 C10 C11 177.76(8) . . . . ?
C6 C12 C13 C14 179.31(7) . . . . ?
C6 C12 C17 N2 1.85(13) . . . . ?
C6 C12 C17 C16 -178.37(8) . . . . ?
C7 C6 C12 C13 46.84(9) . . . . ?
C7 C6 C12 C17 -136.24(8) . . . . ?
C8 C7 C10 N1 -176.00(8) . . . . ?
C8 C7 C10 C11 4.22(14) . . . . ?
C9 O4 C8 O3 -0.73(12) . . . . ?
C9 O4 C8 C7 -178.57(7) . . . . ?
C10 N1 C1 C2 -173.38(8) . . . . ?
C10 N1 C1 C3 8.11(13) . . . . ?
C10 C7 C8 O3 8.91(13) . . . . ?
C10 C7 C8 O4 -173.40(8) . . . . ?
C12 C6 C7 C8 69.32(9) . . . . ?
C12 C6 C7 C10 -104.41(9) . . . . ?
C12 C13 C14 C15 -0.94(13) . . . . ?
C13 C12 C17 N2 178.82(7) . . . . ?
C13 C12 C17 C16 -1.39(12) . . . . ?
C13 C14 C15 C16 -0.89(13) . . . . ?
C14 C15 C16 C17 1.49(12) . . . . ?
C15 C16 C17 N2 179.48(7) . . . . ?
C15 C16 C17 C12 -0.32(13) . . . . ?
C17 C12 C13 C14 2.02(12) . . . . ?
